data_2242906
loop_
_publ_author_name
'Anizaim, Ainizatul Husna'
'Zaini, Muhamad Fikri'
'Laruna, Muhammad Adlan'
'Razak, Ibrahim Abdul'
'Arshad, Suhana'

_publ_section_title
;
 (<i>E</i>)-1-(Benzo[<i>d</i>][1,3]dioxol-5-yl)-3-([2,2'-bithiophen]-5-yl)prop-2-en-1-one:
 crystal structure, UV--Vis analysis and theoretical studies of a new
 \p-conjugated chalcone
;
_journal_coeditor_code JJ2209
_journal_issue 5
_journal_name_full 'Acta Crystallographica Section E'
_journal_page_first 632
_journal_page_last 637
_journal_paper_doi 10.1107/S2056989019004912
_journal_volume 75
_journal_year 2019
_chemical_formula_iupac 'C18 H12 O3 S2'
_chemical_formula_moiety 'C18 H12 O3 S2'
_chemical_formula_sum 'C18 H12 O3 S2'
_chemical_formula_weight 340.40
_chemical_name_systematic (<i>E</i>)-1-(Benzo[<i>d</i>][1,3]dioxol-5-yl)-3-([2,2'-bithiophen]-5-yl)prop-2-en-1-one
_space_group_crystal_system monoclinic
_space_group_IT_number 14
_space_group_name_Hall '-P 2ybc'
_space_group_name_H-M_alt 'P 1 21/c 1'
_symmetry_space_group_name_Hall '-P 2ybc'
_symmetry_space_group_name_H-M 'P 1 21/c 1'
_atom_sites_solution_hydrogens geom
_audit_creation_method SHELXL-2013
_cell_angle_alpha 90
_cell_angle_beta 114.249(2)
_cell_angle_gamma 90
_cell_formula_units_Z 4
_cell_length_a 6.0300(10)
_cell_length_b 24.875(5)
_cell_length_c 11.239(2)
_cell_measurement_reflns_used 3229
_cell_measurement_temperature 296(2)
_cell_measurement_theta_max 19.62
_cell_measurement_theta_min 2.58
_cell_volume 1537.1(5)
_computing_cell_refinement
;
SAINT (Bruker, 2009)
;
_computing_data_collection
;
APEX2 (Bruker, 2009)
;
_computing_data_reduction
;
SAINT (Bruker, 2009)
;
_computing_molecular_graphics
;
SHELXTL (Sheldrick, 2008)
;
_computing_publication_material
;
SHELXTL (Sheldrick, 2008)
;
_computing_structure_refinement
;
SHELXL2014 (Sheldrick, 2015)
;
_computing_structure_solution
;
SHELXS97 (Sheldrick, 2008)
;
_diffrn_ambient_temperature 296(2)
_diffrn_measured_fraction_theta_full 0.999
_diffrn_measured_fraction_theta_max 1.000
_diffrn_measurement_device_type 'Bruker APEXII CCD'
_diffrn_measurement_method '\f and \w scans'
_diffrn_radiation_type MoK\a
_diffrn_radiation_wavelength 0.71073
_diffrn_reflns_av_R_equivalents 0.0780
_diffrn_reflns_av_unetI/netI 0.0384
_diffrn_reflns_limit_h_max 7
_diffrn_reflns_limit_h_min -7
_diffrn_reflns_limit_k_max 30
_diffrn_reflns_limit_k_min -30
_diffrn_reflns_limit_l_max 13
_diffrn_reflns_limit_l_min -13
_diffrn_reflns_number 30820
_diffrn_reflns_theta_full 25.242
_diffrn_reflns_theta_max 26.000
_diffrn_reflns_theta_min 2.149
_exptl_absorpt_coefficient_mu 0.358
_exptl_absorpt_correction_T_max 0.9235
_exptl_absorpt_correction_T_min 0.8754
_exptl_absorpt_correction_type multi-scan
_exptl_absorpt_process_details
;
(SADABS; Bruker, 2009)
;
_exptl_crystal_colour yellow
_exptl_crystal_density_diffrn 1.471
_exptl_crystal_description plate
_exptl_crystal_F_000 704
_exptl_crystal_size_max 0.190
_exptl_crystal_size_mid 0.153
_exptl_crystal_size_min 0.059
_refine_diff_density_max 0.414
_refine_diff_density_min -0.468
_refine_ls_extinction_method none
_refine_ls_goodness_of_fit_ref 1.038
_refine_ls_hydrogen_treatment constr
_refine_ls_matrix_type full
_refine_ls_number_parameters 208
_refine_ls_number_reflns 3024
_refine_ls_number_restraints 0
_refine_ls_restrained_S_all 1.038
_refine_ls_R_factor_all 0.0911
_refine_ls_R_factor_gt 0.0583
_refine_ls_shift/su_max 0.000
_refine_ls_shift/su_mean 0.000
_refine_ls_structure_factor_coef Fsqd
_refine_ls_weighting_details
;
w=1/[\s^2^(Fo^2^)+(0.0740P)^2^+1.2156P] where P=(Fo^2^+2Fc^2^)/3
;
_refine_ls_weighting_scheme calc
_refine_ls_wR_factor_gt 0.1420
_refine_ls_wR_factor_ref 0.1635
_reflns_number_gt 2096
_reflns_number_total 3024
_reflns_threshold_expression 'I > 2\s(I)'
_cod_data_source_file jj2209sup1.cif
_cod_data_source_block I
_cod_database_code 2242906
_shelx_space_group_comment
;
The symmetry employed for this shelxl refinement is uniquely defined
by the following loop, which should always be used as a source of
symmetry information in preference to the above space-group names.
They are only intended as comments.
;
_shelxl_version_number 20.13

loop_
_space_group_symop_operation_xyz
'x, y, z'
'-x, y+1/2, -z+1/2'
'-x, -y, -z'
'x, -y-1/2, z-1/2'

loop_
_atom_site_type_symbol
_atom_site_label
_atom_site_fract_x
_atom_site_fract_y
_atom_site_fract_z
_atom_site_U_iso_or_equiv
_atom_site_adp_type
_atom_site_calc_flag
_atom_site_occupancy
S S1 0.28791(16) 0.61675(4) -0.12250(9) 0.0500(3) Uani d 1
S S2 0.7476(2) 0.71610(5) -0.24635(12) 0.0759(4) Uani d 1
O O1 0.3608(5) 0.35799(12) 0.5854(3) 0.0715(8) Uani d 1
O O2 0.7813(5) 0.35937(12) 0.6897(3) 0.0693(8) Uani d 1
O O3 0.1080(4) 0.48699(11) 0.1984(3) 0.0628(8) Uani d 1
C C1 0.3315(6) 0.42199(14) 0.4126(3) 0.0458(8) Uani d 1
H H1A 0.1626 0.4211 0.3711 0.055 Uiso calc 1
C C2 0.4540(6) 0.39239(14) 0.5213(3) 0.0468(8) Uani d 1
C C3 0.5656(8) 0.33666(17) 0.6914(4) 0.0681(11) Uani d 1
H H3A 0.5690 0.2979 0.6837 0.082 Uiso calc 1
H H3B 0.5551 0.3452 0.7731 0.082 Uiso calc 1
C C4 0.7034(7) 0.39318(14) 0.5843(3) 0.0495(9) Uani d 1
C C5 0.8413(6) 0.42354(15) 0.5408(4) 0.0549(9) Uani d 1
H H5A 1.0100 0.4239 0.5838 0.066 Uiso calc 1
C C6 0.7201(6) 0.45425(14) 0.4288(3) 0.0478(8) Uani d 1
H H6A 0.8102 0.4754 0.3965 0.057 Uiso calc 1
C C7 0.4692(6) 0.45409(13) 0.3647(3) 0.0388(7) Uani d 1
C C8 0.3316(6) 0.48707(13) 0.2464(3) 0.0439(8) Uani d 1
C C9 0.4651(6) 0.52000(14) 0.1886(3) 0.0472(8) Uani d 1
H H9A 0.6341 0.5210 0.2290 0.057 Uiso calc 1
C C10 0.3511(6) 0.54804(13) 0.0810(3) 0.0443(8) Uani d 1
H H10A 0.1824 0.5455 0.0418 0.053 Uiso calc 1
C C11 0.4651(6) 0.58250(13) 0.0185(3) 0.0420(8) Uani d 1
C C12 0.7044(6) 0.59448(15) 0.0536(3) 0.0502(9) Uani d 1
H H12A 0.8296 0.5800 0.1266 0.060 Uiso calc 1
C C13 0.7433(6) 0.63090(15) -0.0313(4) 0.0514(9) Uani d 1
H H13A 0.8971 0.6429 -0.0195 0.062 Uiso calc 1
C C14 0.5365(6) 0.64701(13) -0.1323(3) 0.0406(8) Uani d 1
C C15 0.5055(6) 0.68374(13) -0.2391(3) 0.0440(8) Uani d 1
C C16 0.2850(6) 0.69828(13) -0.3490(3) 0.0414(8) Uani d 1
H H16A 0.1299 0.6861 -0.3641 0.050 Uiso calc 1
C C17 0.3416(9) 0.73361(17) -0.4296(4) 0.0707(12) Uani d 1
H H17A 0.2237 0.7470 -0.5069 0.085 Uiso calc 1
C C18 0.5754(9) 0.74663(17) -0.3879(4) 0.0745(13) Uani d 1
H H18A 0.6365 0.7699 -0.4319 0.089 Uiso calc 1

loop_
_atom_site_aniso_label
_atom_site_aniso_U_11
_atom_site_aniso_U_22
_atom_site_aniso_U_33
_atom_site_aniso_U_12
_atom_site_aniso_U_13
_atom_site_aniso_U_23
S1 0.0423(5) 0.0579(6) 0.0427(5) -0.0005(4) 0.0104(4) 0.0114(4)
S2 0.0742(8) 0.0772(8) 0.0827(9) -0.0029(6) 0.0389(7) 0.0186(6)
O1 0.0704(18) 0.0748(19) 0.0736(19) 0.0013(15) 0.0338(16) 0.0314(16)
O2 0.0705(18) 0.0690(19) 0.0551(17) 0.0058(15) 0.0124(14) 0.0231(14)
O3 0.0410(14) 0.0757(19) 0.0598(17) -0.0031(12) 0.0086(12) 0.0221(14)
C1 0.0394(18) 0.050(2) 0.046(2) 0.0012(15) 0.0160(15) 0.0002(16)
C2 0.053(2) 0.043(2) 0.048(2) -0.0008(16) 0.0243(17) 0.0030(16)
C3 0.094(3) 0.057(3) 0.054(2) 0.003(2) 0.031(2) 0.011(2)
C4 0.058(2) 0.044(2) 0.0394(19) 0.0029(17) 0.0126(17) 0.0026(15)
C5 0.0418(19) 0.058(2) 0.053(2) -0.0009(17) 0.0081(17) 0.0032(19)
C6 0.0446(19) 0.049(2) 0.046(2) -0.0024(15) 0.0139(16) 0.0039(16)
C7 0.0427(17) 0.0354(17) 0.0361(17) -0.0030(14) 0.0139(14) -0.0039(14)
C8 0.0471(19) 0.0412(19) 0.0389(18) -0.0015(15) 0.0131(15) -0.0026(15)
C9 0.0430(18) 0.049(2) 0.046(2) -0.0044(15) 0.0148(16) 0.0025(17)
C10 0.0440(18) 0.0462(19) 0.0408(19) -0.0014(15) 0.0155(15) 0.0005(16)
C11 0.0443(18) 0.0437(19) 0.0364(18) 0.0052(14) 0.0152(15) 0.0000(15)
C12 0.0418(19) 0.061(2) 0.042(2) 0.0075(16) 0.0112(15) 0.0116(17)
C13 0.0394(18) 0.059(2) 0.055(2) 0.0030(16) 0.0191(17) 0.0067(18)
C14 0.0456(18) 0.0368(18) 0.0411(18) 0.0019(14) 0.0196(15) -0.0016(14)
C15 0.056(2) 0.0369(18) 0.0430(19) 0.0032(15) 0.0236(16) -0.0011(15)
C16 0.0505(19) 0.0413(19) 0.0311(17) -0.0042(15) 0.0155(15) 0.0005(14)
C17 0.091(3) 0.067(3) 0.048(2) 0.024(2) 0.021(2) 0.006(2)
C18 0.115(4) 0.059(3) 0.066(3) 0.004(3) 0.055(3) 0.014(2)

loop_
_atom_type_symbol
_atom_type_description
_atom_type_scat_dispersion_real
_atom_type_scat_dispersion_imag
_atom_type_scat_source
C C 0.0033 0.0016 'International Tables Vol C Tables 4.2.6.8 and 6.1.1.4'
H H 0.0000 0.0000 'International Tables Vol C Tables 4.2.6.8 and 6.1.1.4'
O O 0.0106 0.0060 'International Tables Vol C Tables 4.2.6.8 and 6.1.1.4'
S S 0.1246 0.1234 'International Tables Vol C Tables 4.2.6.8 and 6.1.1.4'

loop_
_geom_angle_atom_site_label_1
_geom_angle_atom_site_label_2
_geom_angle_atom_site_label_3
_geom_angle
C14 S1 C11 92.72(16)
C18 S2 C15 92.9(2)
C2 O1 C3 105.6(3)
C4 O2 C3 105.3(3)
C2 C1 C7 117.6(3)
C2 C1 H1A 121.2
C7 C1 H1A 121.2
C1 C2 C4 122.1(3)
C1 C2 O1 128.3(3)
C4 C2 O1 109.6(3)
O1 C3 O2 109.0(3)
O1 C3 H3A 109.9
O2 C3 H3A 109.9
O1 C3 H3B 109.9
O2 C3 H3B 109.9
H3A C3 H3B 108.3
C5 C4 O2 127.7(3)
C5 C4 C2 121.7(3)
O2 C4 C2 110.5(3)
C4 C5 C6 117.3(3)
C4 C5 H5A 121.3
C6 C5 H5A 121.3
C7 C6 C5 121.6(3)
C7 C6 H6A 119.2
C5 C6 H6A 119.2
C6 C7 C1 119.6(3)
C6 C7 C8 123.5(3)
C1 C7 C8 116.9(3)
O3 C8 C9 120.5(3)
O3 C8 C7 119.9(3)
C9 C8 C7 119.6(3)
C10 C9 C8 121.6(3)
C10 C9 H9A 119.2
C8 C9 H9A 119.2
C9 C10 C11 125.8(3)
C9 C10 H10A 117.1
C11 C10 H10A 117.1
C12 C11 C10 130.2(3)
C12 C11 S1 109.9(3)
C10 C11 S1 119.9(2)
C11 C12 C13 113.4(3)
C11 C12 H12A 123.3
C13 C12 H12A 123.3
C14 C13 C12 113.9(3)
C14 C13 H13A 123.0
C12 C13 H13A 123.0
C13 C14 C15 129.5(3)
C13 C14 S1 110.1(3)
C15 C14 S1 120.4(3)
C16 C15 C14 128.6(3)
C16 C15 S2 110.4(2)
C14 C15 S2 121.0(3)
C17 C16 C15 109.2(3)
C17 C16 H16A 125.4
C15 C16 H16A 125.4
C18 C17 C16 115.4(4)
C18 C17 H17A 122.3
C16 C17 H17A 122.3
C17 C18 S2 112.1(3)
C17 C18 H18A 123.9
S2 C18 H18A 123.9

loop_
_geom_bond_atom_site_label_1
_geom_bond_atom_site_label_2
_geom_bond_distance
S1 C14 1.720(3)
S1 C11 1.728(3)
S2 C18 1.682(4)
S2 C15 1.698(3)
O1 C2 1.378(4)
O1 C3 1.420(5)
O2 C4 1.369(4)
O2 C3 1.425(5)
O3 C8 1.229(4)
C1 C2 1.356(5)
C1 C7 1.409(5)
C1 H1A 0.9300
C2 C4 1.375(5)
C3 H3A 0.9700
C3 H3B 0.9700
C4 C5 1.355(5)
C5 C6 1.395(5)
C5 H5A 0.9300
C6 C7 1.383(4)
C6 H6A 0.9300
C7 C8 1.491(4)
C8 C9 1.473(5)
C9 C10 1.318(5)
C9 H9A 0.9300
C10 C11 1.448(4)
C10 H10A 0.9300
C11 C12 1.364(5)
C12 C13 1.404(5)
C12 H12A 0.9300
C13 C14 1.357(5)
C13 H13A 0.9300
C14 C15 1.458(5)
C15 C16 1.441(5)
C16 C17 1.401(5)
C16 H16A 0.9300
C17 C18 1.330(6)
C17 H17A 0.9300
C18 H18A 0.9300

loop_
_geom_hbond_atom_site_label_D
_geom_hbond_atom_site_label_H
_geom_hbond_atom_site_label_A
_geom_hbond_site_symmetry_A
_geom_hbond_distance_DH
_geom_hbond_distance_HA
_geom_hbond_distance_DA
_geom_hbond_angle_DHA
_geom_hbond_publ_flag
C3 H3A Cg 2_645 0.97 2.74 3.472(5) 132 yes

loop_
_geom_torsion_atom_site_label_1
_geom_torsion_atom_site_label_2
_geom_torsion_atom_site_label_3
_geom_torsion_atom_site_label_4
_geom_torsion
C7 C1 C2 C4 0.2(5)
C7 C1 C2 O1 -179.5(3)
C3 O1 C2 C1 179.0(4)
C3 O1 C2 C4 -0.6(4)
C2 O1 C3 O2 0.5(4)
C4 O2 C3 O1 -0.2(4)
C3 O2 C4 C5 -179.0(4)
C3 O2 C4 C2 -0.2(4)
C1 C2 C4 C5 -0.2(6)
O1 C2 C4 C5 179.5(3)
C1 C2 C4 O2 -179.2(3)
O1 C2 C4 O2 0.5(4)
O2 C4 C5 C6 178.7(3)
C2 C4 C5 C6 0.0(6)
C4 C5 C6 C7 0.3(6)
C5 C6 C7 C1 -0.4(5)
C5 C6 C7 C8 178.7(3)
C2 C1 C7 C6 0.1(5)
C2 C1 C7 C8 -179.0(3)
C6 C7 C8 O3 -176.3(3)
C1 C7 C8 O3 2.9(5)
C6 C7 C8 C9 3.1(5)
C1 C7 C8 C9 -177.8(3)
O3 C8 C9 C10 -3.5(5)
C7 C8 C9 C10 177.2(3)
C8 C9 C10 C11 178.5(3)
C9 C10 C11 C12 -0.8(6)
C9 C10 C11 S1 -179.8(3)
C14 S1 C11 C12 -0.3(3)
C14 S1 C11 C10 178.8(3)
C10 C11 C12 C13 -178.6(3)
S1 C11 C12 C13 0.4(4)
C11 C12 C13 C14 -0.3(5)
C12 C13 C14 C15 -179.5(3)
C12 C13 C14 S1 0.1(4)
C11 S1 C14 C13 0.1(3)
C11 S1 C14 C15 179.8(3)
C13 C14 C15 C16 176.6(3)
S1 C14 C15 C16 -3.0(5)
C13 C14 C15 S2 -3.2(5)
S1 C14 C15 S2 177.20(19)
C18 S2 C15 C16 -1.2(3)
C18 S2 C15 C14 178.6(3)
C14 C15 C16 C17 -178.2(3)
S2 C15 C16 C17 1.6(4)
C15 C16 C17 C18 -1.4(5)
C16 C17 C18 S2 0.5(5)
C15 S2 C18 C17 0.4(4)

_cod_database_fobs_code 2242906
